data_7230557
loop_
_publ_author_name
'Zhang, Zhao-Ming'
'Miao, Bao-Xi'
'Tang, Xin-Xue'
'Ni, Zhong-Hai'

_publ_section_title
;
 A series of 4,5,9,10-tetrahydropyrene-based tetraarylethenes: synthesis,
 structures and solid-state emission behavior
;
_journal_issue 27
_journal_name_full 'RSC Advances'
_journal_page_first 15173
_journal_paper_doi 10.1039/C8RA00057C
_journal_volume 8
_journal_year 2018
_chemical_formula_moiety 'C36 H28'
_chemical_formula_sum 'C36 H28'
_chemical_formula_weight 460.58
_chemical_name_systematic
; 
 ? 
;
_space_group_IT_number 14
_symmetry_cell_setting monoclinic
_symmetry_space_group_name_Hall '-P 2ybc'
_symmetry_space_group_name_H-M 'P 1 21/c 1'
_atom_sites_solution_hydrogens geom
_atom_sites_solution_primary direct
_atom_sites_solution_secondary difmap
_audit_creation_method SHELXL-97
_audit_update_record
;
2017-05-09 deposited with the CCDC.
2018-04-17 downloaded from the CCDC.
;
_cell_angle_alpha 90.00
_cell_angle_beta 97.44(3)
_cell_angle_gamma 90.00
_cell_formula_units_Z 4
_cell_length_a 8.5141(17)
_cell_length_b 17.426(4)
_cell_length_c 17.000(3)
_cell_measurement_reflns_used 2748
_cell_measurement_temperature 293(2)
_cell_measurement_theta_max 26.76
_cell_measurement_theta_min 2.13
_cell_volume 2501.0(9)
_computing_cell_refinement 'SAINT-Plus (Bruker, 2001)'
_computing_data_collection 'APEX2 (Bruker, 2004)'
_computing_data_reduction SAINT-Plus
_computing_molecular_graphics 'XP (Sheldrick, 1998)'
_computing_publication_material XP
_computing_structure_refinement 'SHELXL-97 (Sheldrick, 2008)'
_computing_structure_solution 'SHELXS-97 (Sheldrick, 2008)'
_diffrn_ambient_temperature 293(2)
_diffrn_measured_fraction_theta_full 0.995
_diffrn_measured_fraction_theta_max 0.995
_diffrn_measurement_device_type 'Bruker APEX II CCD area-detector'
_diffrn_measurement_method '\w scans'
_diffrn_radiation_monochromator graphite
_diffrn_radiation_source 'fine-focus sealed tube'
_diffrn_radiation_type MoK\a
_diffrn_radiation_wavelength 0.71073
_diffrn_reflns_av_R_equivalents 0.0548
_diffrn_reflns_av_sigmaI/netI 0.0550
_diffrn_reflns_limit_h_max 9
_diffrn_reflns_limit_h_min -10
_diffrn_reflns_limit_k_max 18
_diffrn_reflns_limit_k_min -20
_diffrn_reflns_limit_l_max 20
_diffrn_reflns_limit_l_min -20
_diffrn_reflns_number 20192
_diffrn_reflns_theta_full 25.00
_diffrn_reflns_theta_max 25.00
_diffrn_reflns_theta_min 3.19
_diffrn_standards_interval_count 0
_diffrn_standards_interval_time 0
_diffrn_standards_number 0
_exptl_absorpt_coefficient_mu 0.069
_exptl_absorpt_correction_T_max 0.996
_exptl_absorpt_correction_T_min 0.991
_exptl_absorpt_correction_type multi-scan
_exptl_absorpt_process_details '(SADABS; Sheldrick, 2003)'
_exptl_crystal_colour white
_exptl_crystal_density_diffrn 1.223
_exptl_crystal_density_method 'not measured'
_exptl_crystal_description Block
_exptl_crystal_F_000 976
_exptl_crystal_size_max 0.10
_exptl_crystal_size_mid 0.08
_exptl_crystal_size_min 0.06
_refine_diff_density_max 0.585
_refine_diff_density_min -0.484
_refine_diff_density_rms 0.108
_refine_ls_extinction_coef 0.37(2)
_refine_ls_extinction_expression Fc^*^=kFc[1+0.001xFc^2^\l^3^/sin(2\q)]^-1/4^
_refine_ls_extinction_method SHELXL
_refine_ls_goodness_of_fit_ref 1.091
_refine_ls_hydrogen_treatment mixed
_refine_ls_matrix_type full
_refine_ls_number_parameters 326
_refine_ls_number_reflns 4387
_refine_ls_number_restraints 0
_refine_ls_restrained_S_all 1.091
_refine_ls_R_factor_all 0.0920
_refine_ls_R_factor_gt 0.0832
_refine_ls_shift/su_max 0.000
_refine_ls_shift/su_mean 0.000
_refine_ls_structure_factor_coef Fsqd
_refine_ls_weighting_details 'calc w=1/[\s^2^(Fo^2^)+(0.1428P)^2^+0.3418P] where P=(Fo^2^+2Fc^2^)/3'
_refine_ls_weighting_scheme calc
_refine_ls_wR_factor_gt 0.2043
_refine_ls_wR_factor_ref 0.2169
_reflns_number_gt 3540
_reflns_number_total 4387
_reflns_threshold_expression >2sigma(I)
_cod_data_source_file c8ra00057c2.cif
_cod_data_source_block 2
_cod_depositor_comments
;
The following automatic conversions were performed:

'_symmetry_cell_setting' value 'Monoclinic' changed to 'monoclinic'
according to
/home/data/users/saulius/crontab/automatic-downloads/rss-feeds/RSC/lib/dictionaries/cif_core.dic
dictionary named 'cif_core.dic' version 2.4.2 from 2011-04-26.

Automatic conversion script
Id: cif_fix_values 4973 2017-02-22 13:04:09Z antanas 
;
_cod_original_cell_volume 2500.9(9)
_cod_original_sg_symbol_H-M P21/c
_cod_database_code 7230557

loop_
_symmetry_equiv_pos_as_xyz
'x, y, z'
'-x, y+1/2, -z+1/2'
'-x, -y, -z'
'x, -y-1/2, z-1/2'

loop_
_atom_site_label
_atom_site_type_symbol
_atom_site_fract_x
_atom_site_fract_y
_atom_site_fract_z
_atom_site_U_iso_or_equiv
_atom_site_adp_type
_atom_site_occupancy
_atom_site_symmetry_multiplicity
_atom_site_calc_flag
_atom_site_refinement_flags
C1 C -0.0673(2) 0.43983(12) 0.83056(12) 0.0293(5) Uani 1 1 d .
C2 C 0.0715(2) 0.43015(12) 0.87930(12) 0.0296(5) Uani 1 1 d .
C3 C 0.1144(2) 0.35792(11) 0.92375(12) 0.0283(5) Uani 1 1 d .
C4 C 0.2680(2) 0.32776(11) 0.92672(12) 0.0292(5) Uani 1 1 d .
H4 H 0.3431 0.3545 0.9025 0.035 Uiso 1 1 calc R
C5 C 0.3104(2) 0.25896(12) 0.96500(12) 0.0300(5) Uani 1 1 d .
C6 C 0.4711(3) 0.22317(14) 0.96416(15) 0.0415(6) Uani 1 1 d .
H6A H 0.5489 0.2635 0.9618 0.050 Uiso 1 1 calc R
H6B H 0.4697 0.1919 0.9169 0.050 Uiso 1 1 calc R
C7 C 0.5203(3) 0.17358(15) 1.03690(18) 0.0543(7) Uani 1 1 d .
H7A H 0.6143 0.1447 1.0290 0.065 Uiso 1 1 calc R
H7B H 0.5469 0.2065 1.0827 0.065 Uiso 1 1 calc R
C8 C 0.3933(3) 0.11922(14) 1.05312(16) 0.0452(6) Uani 1 1 d .
C9 C 0.2380(3) 0.14462(13) 1.04078(12) 0.0345(6) Uani 1 1 d .
C10 C 0.1986(2) 0.21951(12) 1.00300(12) 0.0291(5) Uani 1 1 d .
C11 C 0.4275(3) 0.04700(14) 1.08545(17) 0.0508(7) Uani 1 1 d .
H11 H 0.5316 0.0296 1.0928 0.061 Uiso 1 1 calc R
C12 C 0.3109(4) 0.00186(15) 1.10629(17) 0.0538(7) Uani 1 1 d .
H12 H 0.3358 -0.0461 1.1285 0.065 Uiso 1 1 calc R
C13 C 0.1545(4) 0.02607(17) 1.0951(2) 0.0692(10) Uani 1 1 d .
H13 H 0.0751 -0.0054 1.1097 0.083 Uiso 1 1 calc R
C14 C 0.1170(3) 0.09799(15) 1.06172(18) 0.0552(8) Uani 1 1 d .
C15 C -0.0557(3) 0.12481(17) 1.0411(2) 0.0764(11) Uani 1 1 d .
H15A H -0.0947 0.1100 0.9871 0.092 Uiso 1 1 calc R
H15B H -0.1213 0.1000 1.0763 0.092 Uiso 1 1 calc R
C16 C -0.0676(3) 0.20880(15) 1.04920(19) 0.0562(8) Uani 1 1 d .
H16A H -0.0464 0.2225 1.1049 0.067 Uiso 1 1 calc R
H16B H -0.1747 0.2249 1.0298 0.067 Uiso 1 1 calc R
C17 C 0.0471(3) 0.25076(12) 1.00387(13) 0.0337(5) Uani 1 1 d .
C18 C 0.0075(2) 0.31917(12) 0.96455(12) 0.0314(5) Uani 1 1 d .
H18 H -0.0932 0.3396 0.9655 0.038 Uiso 1 1 calc R
C19 C -0.1794(2) 0.37614(11) 0.80507(12) 0.0291(5) Uani 1 1 d .
C20 C -0.1267(3) 0.30497(12) 0.78130(13) 0.0345(6) Uani 1 1 d .
H20 H -0.0185 0.2960 0.7836 0.041 Uiso 1 1 calc R
C21 C -0.2320(3) 0.24785(13) 0.75453(14) 0.0404(6) Uani 1 1 d .
H21 H -0.1945 0.2006 0.7395 0.048 Uiso 1 1 calc R
C22 C -0.3935(3) 0.26047(13) 0.74990(14) 0.0414(6) Uani 1 1 d .
H22 H -0.4645 0.2217 0.7322 0.050 Uiso 1 1 calc R
C23 C -0.4483(3) 0.33050(13) 0.77160(14) 0.0391(6) Uani 1 1 d .
H23 H -0.5568 0.3392 0.7678 0.047 Uiso 1 1 calc R
C24 C -0.3433(2) 0.38845(12) 0.79919(12) 0.0337(5) Uani 1 1 d .
H24 H -0.3818 0.4356 0.8138 0.040 Uiso 1 1 calc R
C25 C 0.2511(3) 0.52210(12) 0.96185(14) 0.0354(6) Uani 1 1 d .
H25 H 0.2039 0.5077 1.0059 0.042 Uiso 1 1 calc R
C26 C 0.3739(3) 0.57457(13) 0.97050(15) 0.0397(6) Uani 1 1 d .
H26 H 0.4068 0.5962 1.0199 0.048 Uiso 1 1 calc R
C27 C 0.4481(3) 0.59507(12) 0.90565(15) 0.0408(6) Uani 1 1 d .
H27 H 0.5315 0.6300 0.9115 0.049 Uiso 1 1 calc R
C28 C 0.3975(3) 0.56341(13) 0.83256(15) 0.0397(6) Uani 1 1 d .
H28 H 0.4477 0.5765 0.7890 0.048 Uiso 1 1 calc R
C29 C 0.2720(3) 0.51204(12) 0.82364(14) 0.0354(6) Uani 1 1 d .
H29 H 0.2375 0.4917 0.7738 0.042 Uiso 1 1 calc R
C30 C 0.1973(2) 0.49064(11) 0.88826(13) 0.0301(5) Uani 1 1 d .
C31 C -0.1142(2) 0.51605(11) 0.79529(13) 0.0299(5) Uani 1 1 d .
C32 C -0.1180(3) 0.58253(12) 0.84119(13) 0.0335(5) Uani 1 1 d .
H32 H -0.0865 0.5801 0.8956 0.040 Uiso 1 1 calc R
C33 C -0.1677(3) 0.65155(12) 0.80692(14) 0.0373(6) Uani 1 1 d .
H33 H -0.1723 0.6948 0.8387 0.045 Uiso 1 1 calc R
C34 C -0.2109(3) 0.65719(13) 0.72594(14) 0.0382(6) Uani 1 1 d .
H34 H -0.2412 0.7042 0.7029 0.046 Uiso 1 1 calc R
C35 C -0.2084(3) 0.59218(13) 0.67960(14) 0.0414(6) Uani 1 1 d .
H35 H -0.2372 0.5954 0.6250 0.050 Uiso 1 1 calc R
C36 C -0.1632(3) 0.52244(12) 0.71389(13) 0.0361(6) Uani 1 1 d .
H36 H -0.1656 0.4789 0.6822 0.043 Uiso 1 1 calc R

loop_
_atom_site_aniso_label
_atom_site_aniso_U_11
_atom_site_aniso_U_22
_atom_site_aniso_U_33
_atom_site_aniso_U_23
_atom_site_aniso_U_13
_atom_site_aniso_U_12
C1 0.0298(11) 0.0311(11) 0.0277(11) -0.0002(8) 0.0062(8) 0.0006(9)
C2 0.0302(11) 0.0317(11) 0.0275(11) -0.0004(8) 0.0060(8) -0.0009(9)
C3 0.0293(11) 0.0303(11) 0.0247(10) -0.0026(8) 0.0013(8) -0.0005(8)
C4 0.0271(11) 0.0340(11) 0.0265(11) -0.0003(8) 0.0042(8) -0.0025(8)
C5 0.0293(11) 0.0369(12) 0.0231(10) -0.0028(8) 0.0013(8) 0.0004(9)
C6 0.0310(12) 0.0492(14) 0.0459(14) 0.0087(11) 0.0107(10) 0.0065(10)
C7 0.0374(14) 0.0527(16) 0.0710(19) 0.0046(13) 0.0003(13) 0.0006(11)
C8 0.0335(13) 0.0424(14) 0.0570(16) 0.0078(11) -0.0037(11) 0.0001(11)
C9 0.0361(12) 0.0386(12) 0.0276(11) 0.0035(9) -0.0002(9) 0.0030(10)
C10 0.0286(11) 0.0327(11) 0.0249(11) 0.0002(8) -0.0016(8) -0.0005(8)
C11 0.0376(14) 0.0447(14) 0.0668(18) 0.0090(12) -0.0061(12) 0.0079(11)
C12 0.0590(17) 0.0456(15) 0.0568(17) 0.0216(12) 0.0067(13) 0.0121(13)
C13 0.0606(19) 0.0581(18) 0.094(3) 0.0415(17) 0.0297(17) 0.0141(14)
C14 0.0487(16) 0.0520(16) 0.0691(19) 0.0280(13) 0.0238(13) 0.0128(12)
C15 0.0435(17) 0.0643(19) 0.125(3) 0.047(2) 0.0254(18) 0.0079(14)
C16 0.0322(13) 0.0610(17) 0.077(2) 0.0335(14) 0.0130(13) 0.0057(12)
C17 0.0275(11) 0.0379(12) 0.0350(12) 0.0033(9) 0.0020(9) -0.0028(9)
C18 0.0244(10) 0.0353(11) 0.0344(12) 0.0011(9) 0.0034(9) 0.0025(9)
C19 0.0296(11) 0.0329(11) 0.0247(10) 0.0013(8) 0.0036(8) 0.0000(9)
C20 0.0312(11) 0.0369(12) 0.0349(12) -0.0008(9) 0.0023(9) 0.0009(9)
C21 0.0428(14) 0.0361(12) 0.0429(14) -0.0071(10) 0.0082(10) -0.0031(10)
C22 0.0395(13) 0.0463(14) 0.0390(13) -0.0078(10) 0.0072(10) -0.0129(11)
C23 0.0291(12) 0.0499(14) 0.0389(13) -0.0013(10) 0.0075(9) -0.0046(10)
C24 0.0341(12) 0.0356(12) 0.0321(11) -0.0016(9) 0.0071(9) 0.0006(9)
C25 0.0335(12) 0.0373(12) 0.0350(12) 0.0026(9) 0.0027(9) -0.0020(9)
C26 0.0384(13) 0.0394(13) 0.0392(13) -0.0014(10) -0.0032(10) -0.0049(10)
C27 0.0321(12) 0.0339(12) 0.0558(15) 0.0051(10) 0.0031(11) -0.0037(9)
C28 0.0367(13) 0.0366(12) 0.0477(14) 0.0066(10) 0.0127(10) -0.0012(10)
C29 0.0348(12) 0.0348(12) 0.0365(13) 0.0023(9) 0.0042(10) 0.0011(9)
C30 0.0269(11) 0.0271(11) 0.0359(12) 0.0029(8) 0.0022(9) 0.0028(8)
C31 0.0241(11) 0.0340(12) 0.0317(11) 0.0010(8) 0.0035(8) -0.0019(8)
C32 0.0329(12) 0.0380(12) 0.0293(11) 0.0004(9) 0.0028(9) 0.0012(9)
C33 0.0389(13) 0.0318(11) 0.0413(13) -0.0007(9) 0.0058(10) 0.0006(9)
C34 0.0338(12) 0.0347(12) 0.0453(14) 0.0083(10) 0.0019(10) -0.0010(9)
C35 0.0448(14) 0.0457(14) 0.0322(12) 0.0086(10) -0.0003(10) 0.0007(11)
C36 0.0391(13) 0.0374(12) 0.0311(12) -0.0005(9) 0.0018(10) -0.0008(10)

loop_
_atom_type_symbol
_atom_type_description
_atom_type_scat_dispersion_real
_atom_type_scat_dispersion_imag
_atom_type_scat_source
C C 0.0033 0.0016 'International Tables Vol C Tables 4.2.6.8 and 6.1.1.4'
H H 0.0000 0.0000 'International Tables Vol C Tables 4.2.6.8 and 6.1.1.4'

loop_
_geom_angle_atom_site_label_1
_geom_angle_atom_site_label_2
_geom_angle_atom_site_label_3
_geom_angle
C2 C1 C19 123.82(18)
C2 C1 C31 121.39(18)
C19 C1 C31 114.73(17)
C1 C2 C3 123.32(18)
C1 C2 C30 121.84(18)
C3 C2 C30 114.75(17)
C18 C3 C4 117.89(18)
C18 C3 C2 122.05(18)
C4 C3 C2 120.05(18)
C5 C4 C3 121.62(19)
C5 C4 H4 119.2
C3 C4 H4 119.2
C4 C5 C10 119.29(19)
C4 C5 C6 122.3(2)
C10 C5 C6 118.33(18)
C5 C6 C7 112.5(2)
C5 C6 H6A 109.1
C7 C6 H6A 109.1
C5 C6 H6B 109.1
C7 C6 H6B 109.1
H6A C6 H6B 107.8
C8 C7 C6 112.4(2)
C8 C7 H7A 109.1
C6 C7 H7A 109.1
C8 C7 H7B 109.1
C6 C7 H7B 109.1
H7A C7 H7B 107.9
C9 C8 C11 119.8(2)
C9 C8 C7 118.1(2)
C11 C8 C7 122.0(2)
C8 C9 C14 119.9(2)
C8 C9 C10 120.6(2)
C14 C9 C10 119.5(2)
C5 C10 C17 119.75(19)
C5 C10 C9 120.41(19)
C17 C10 C9 119.83(19)
C12 C11 C8 120.6(2)
C12 C11 H11 119.7
C8 C11 H11 119.7
C11 C12 C13 120.8(2)
C11 C12 H12 119.6
C13 C12 H12 119.6
C12 C13 C14 119.6(3)
C12 C13 H13 120.2
C14 C13 H13 120.2
C9 C14 C13 119.3(2)
C9 C14 C15 118.7(2)
C13 C14 C15 121.8(3)
C16 C15 C14 110.8(3)
C16 C15 H15A 109.5
C14 C15 H15A 109.5
C16 C15 H15B 109.5
C14 C15 H15B 109.5
H15A C15 H15B 108.1
C15 C16 C17 112.2(2)
C15 C16 H16A 109.2
C17 C16 H16A 109.2
C15 C16 H16B 109.2
C17 C16 H16B 109.2
H16A C16 H16B 107.9
C18 C17 C10 119.7(2)
C18 C17 C16 122.0(2)
C10 C17 C16 118.30(19)
C17 C18 C3 121.62(19)
C17 C18 H18 119.2
C3 C18 H18 119.2
C20 C19 C24 117.99(19)
C20 C19 C1 121.83(19)
C24 C19 C1 120.04(18)
C21 C20 C19 121.2(2)
C21 C20 H20 119.4
C19 C20 H20 119.4
C20 C21 C22 120.2(2)
C20 C21 H21 119.9
C22 C21 H21 119.9
C23 C22 C21 119.7(2)
C23 C22 H22 120.2
C21 C22 H22 120.2
C22 C23 C24 120.6(2)
C22 C23 H23 119.7
C24 C23 H23 119.7
C23 C24 C19 120.3(2)
C23 C24 H24 119.9
C19 C24 H24 119.9
C30 C25 C26 120.9(2)
C30 C25 H25 119.5
C26 C25 H25 119.5
C25 C26 C27 120.1(2)
C25 C26 H26 119.9
C27 C26 H26 119.9
C28 C27 C26 119.5(2)
C28 C27 H27 120.2
C26 C27 H27 120.2
C27 C28 C29 120.3(2)
C27 C28 H28 119.9
C29 C28 H28 119.9
C28 C29 C30 120.8(2)
C28 C29 H29 119.6
C30 C29 H29 119.6
C25 C30 C29 118.4(2)
C25 C30 C2 121.2(2)
C29 C30 C2 120.22(19)
C36 C31 C32 117.43(19)
C36 C31 C1 119.98(18)
C32 C31 C1 122.53(19)
C33 C32 C31 121.0(2)
C33 C32 H32 119.5
C31 C32 H32 119.5
C32 C33 C34 120.7(2)
C32 C33 H33 119.7
C34 C33 H33 119.7
C35 C34 C33 119.2(2)
C35 C34 H34 120.4
C33 C34 H34 120.4
C34 C35 C36 120.3(2)
C34 C35 H35 119.8
C36 C35 H35 119.8
C35 C36 C31 121.3(2)
C35 C36 H36 119.4
C31 C36 H36 119.4

loop_
_geom_bond_atom_site_label_1
_geom_bond_atom_site_label_2
_geom_bond_distance
C1 C2 1.363(3)
C1 C19 1.491(3)
C1 C31 1.490(3)
C2 C3 1.489(3)
C2 C30 1.496(3)
C3 C18 1.389(3)
C3 C4 1.404(3)
C4 C5 1.389(3)
C4 H4 0.9300
C5 C10 1.399(3)
C5 C6 1.505(3)
C6 C7 1.522(4)
C6 H6A 0.9700
C6 H6B 0.9700
C7 C8 1.490(3)
C7 H7A 0.9700
C7 H7B 0.9700
C8 C9 1.384(3)
C8 C11 1.389(3)
C9 C14 1.394(3)
C9 C10 1.474(3)
C10 C17 1.402(3)
C11 C12 1.349(4)
C11 H11 0.9300
C12 C13 1.386(4)
C12 H12 0.9300
C13 C14 1.396(4)
C13 H13 0.9300
C14 C15 1.539(4)
C15 C16 1.475(4)
C15 H15A 0.9700
C15 H15B 0.9700
C16 C17 1.509(3)
C16 H16A 0.9700
C16 H16B 0.9700
C17 C18 1.387(3)
C18 H18 0.9300
C19 C20 1.396(3)
C19 C24 1.403(3)
C20 C21 1.377(3)
C20 H20 0.9300
C21 C22 1.385(3)
C21 H21 0.9300
C22 C23 1.374(3)
C22 H22 0.9300
C23 C24 1.389(3)
C23 H23 0.9300
C24 H24 0.9300
C25 C30 1.388(3)
C25 C26 1.382(3)
C25 H25 0.9300
C26 C27 1.387(4)
C26 H26 0.9300
C27 C28 1.377(4)
C27 H27 0.9300
C28 C29 1.387(3)
C28 H28 0.9300
C29 C30 1.390(3)
C29 H29 0.9300
C31 C36 1.397(3)
C31 C32 1.400(3)
C32 C33 1.379(3)
C32 H32 0.9300
C33 C34 1.382(3)
C33 H33 0.9300
C34 C35 1.381(3)
C34 H34 0.9300
C35 C36 1.381(3)
C35 H35 0.9300
C36 H36 0.9300
